data_1535839
loop_
_publ_author_name
'Udovenko, A.A.'
'Eiberman, M.F.'
'Davidovich, R.L.'

_publ_section_title
;
 X-ray investigation of sequential phase transitions in potassium
 pentafluoroantimonate(III) over a temperature range 323-98 K. II.Crystal
 structure.
;
_journal_name_full Kristallografiya
_journal_page_first 735
_journal_page_last 752
_journal_volume 37
_journal_year 1992
_chemical_formula_sum 'F5 K2 Sb'
_chemical_name_systematic 'K2 (Sb F5)'
_space_group_IT_number 60
_symmetry_space_group_name_Hall '-P 2n 2ab'
_symmetry_space_group_name_H-M 'P b c n'
_cell_angle_alpha 90
_cell_angle_beta 90
_cell_angle_gamma 90
_cell_formula_units_Z 44
_cell_length_a 68.81
_cell_length_b 13.635
_cell_length_c 6.508
_cell_volume 6105.964
_citation_journal_id_ASTM KRISAJ
_cod_data_source_file Udovenko_KRISAJ_1992_1299.cif
_cod_data_source_block F5K2Sb1
_cod_original_formula_sum 'F5 K2 Sb1'
_cod_database_code 1535839

loop_
_symmetry_equiv_pos_as_xyz
x,y,z
-x+1/2,-y+1/2,z+1/2
x+1/2,-y+1/2,-z
-x,y,-z+1/2
-x,-y,-z
x-1/2,y-1/2,-z-1/2
-x-1/2,y-1/2,z
x,-y,z-1/2

loop_
_atom_site_label
_atom_site_type_symbol
_atom_site_fract_x
_atom_site_fract_y
_atom_site_fract_z
_atom_site_occupancy
_atom_site_U_iso_or_equiv
F26 F-1 0.2045 0.3843 0.9603 1 0.0
F27 F-1 0.2468 0.3743 0.974 1 0.0
F18 F-1 0.1145 0.3801 0.968 1 0.0
F5 F-1 0.0674 0.3925 0.533 1 0.0
K12 K+1 0.2273 0.252 0.2531 1 0.0
F9 F-1 0.0909 0.2299 0.2732 1 0.0
F24 F-1 0.2273 0.2697 0.7422 1 0.0
Sb5 Sb+3 0.1818 0.0895 0.2444 1 0.0
F1 F-1 0 0.2304 0.25 1 0.0
Sb6 Sb+3 0.2273 0.4105 0.7521 1 0.0
F3 F-1 0.0216 0.1108 0.4703 1 0.0
F2 F-1 0.0209 0.1277 0.0359 1 0.0
F20 F-1 0.1594 0.1189 0.0359 1 0.0
F23 F-1 0.2015 0.129 0.0265 1 0.0
F22 F-1 0.2048 0.1081 0.4574 1 0.0
K9 K+1 0.0909 0.2481 0.7401 1 0.0
F6 F-1 0.066 0.3693 0.9668 1 0.0
F14 F-1 0.1364 0.2702 0.725 1 0.0
K3 K+1 0.0909 0.4303 0.2455 1 0.0
K11 K+1 0.1818 0.2481 0.7417 1 0.0
K6 K+1 0.2273 0.0696 0.7514 1 0.0
F8 F-1 0.0245 0.3763 0.5372 1 0.0
Sb3 Sb+3 0.0909 0.0895 0.2433 1 0.0
K10 K+1 0.1364 0.2519 0.2607 1 0.0
F12 F-1 0.1112 0.1319 0.0306 1 0.0
F15 F-1 0.1562 0.3689 0.9718 1 0.0
F25 F-1 0.2075 0.3778 0.5271 1 0.0
K7 K+1 0 0.2479 0.75 1 0.0
K8 K+1 0.0455 0.252 0.256 1 0.0
F13 F-1 0.1113 0.1059 0.4629 1 0.0
F16 F-1 0.1592 0.3938 0.5407 1 0.0
F4 F-1 0.0455 0.2698 0.7354 1 0.0
F11 F-1 0.0694 0.1184 0.0291 1 0.0
F7 F-1 0.024 0.3851 0.9719 1 0.0
K4 K+1 0.1364 0.0097 0.7549 1 0.0
K2 K+1 0.0455 0.0696 0.7527 1 0.0
F17 F-1 0.1158 0.3814 0.5338 1 0.0
F19 F-1 0.1818 0.2301 0.2698 1 0.0
Sb4 Sb+3 0.1364 0.4105 0.7573 1 0.0
K1 K+1 0 0.4305 0.25 1 0.0
F10 F-1 0.07 0.1202 0.4635 1 0.0
F21 F-1 0.1617 0.1194 0.47 1 0.0
K5 K+1 0.1818 0.4304 0.2463 1 0.0
Sb2 Sb+3 0.0455 0.4105 0.754 1 0.0
F28 F-1 0.2503 0.3884 0.5424 1 0.0
Sb1 Sb+3 0 0.0895 0.25 1 0.0
